data_7110600
loop_
_publ_author_name
'Silverman, Joel S.'
'Abernethy, Colin D.'
'Jones, Richard A.'
'Cowley, Alan H.'

_publ_section_title
;
 A tetranuclear aluminium hydrazide derivative with a ladder-type
 structure
;
_journal_issue 17
_journal_name_full 'Chemical Communications'
_journal_page_first 1645
_journal_paper_doi 10.1039/a904046c
_journal_year 1999
_chemical_formula_sum 'C20 H66 Al4 N20'
_chemical_formula_weight 694.85
_chemical_name_systematic
; 
 ? 
;
_space_group_IT_number 2
_symmetry_cell_setting triclinic
_symmetry_space_group_name_Hall '-P 1'
_symmetry_space_group_name_H-M 'P -1'
_atom_sites_solution_hydrogens geom
_atom_sites_solution_primary direct
_atom_sites_solution_secondary difmap
_audit_creation_method SHELXL
_cell_angle_alpha 69.101(3)
_cell_angle_beta 70.496(4)
_cell_angle_gamma 78.967(4)
_cell_formula_units_Z 1
_cell_length_a 9.1066(3)
_cell_length_b 10.8316(7)
_cell_length_c 11.8213(8)
_cell_measurement_temperature 213(2)
_cell_volume 1023.36(11)
_computing_cell_refinement 'Siemens XSCANS'
_computing_data_collection 'Siemens XSCANS'
_computing_data_reduction 'Siemens SHELXTL'
_computing_molecular_graphics 'Siemens SHELXTL'
_computing_publication_material 'Siemens SHELXTL'
_computing_structure_refinement 'SHELXL-93 (Sheldrick, 1993)'
_computing_structure_solution 'SHELXS-86 (Sheldrick, 1990)'
_diffrn_ambient_temperature 213(2)
_diffrn_measurement_device 'Siemens P4'
_diffrn_measurement_method '\w scans'
_diffrn_radiation_monochromator graphite
_diffrn_radiation_source 'fine-focus sealed tube'
_diffrn_radiation_type MoK\a
_diffrn_radiation_wavelength 0.71073
_diffrn_reflns_av_R_equivalents 0.0315
_diffrn_reflns_av_sigmaI/netI 0.0749
_diffrn_reflns_limit_h_max 11
_diffrn_reflns_limit_h_min -10
_diffrn_reflns_limit_k_max 10
_diffrn_reflns_limit_k_min -13
_diffrn_reflns_limit_l_max 11
_diffrn_reflns_limit_l_min -14
_diffrn_reflns_number 6473
_diffrn_reflns_theta_max 27.53
_diffrn_reflns_theta_min 1.93
_exptl_absorpt_coefficient_mu 0.154
_exptl_absorpt_correction_type none
_exptl_crystal_colour colorless
_exptl_crystal_density_diffrn 1.127
_exptl_crystal_description block
_exptl_crystal_F_000 378
_exptl_crystal_size_max 0.05
_exptl_crystal_size_mid 0.1
_exptl_crystal_size_min 0.1
_refine_diff_density_max 0.617
_refine_diff_density_min -0.260
_refine_diff_density_rms 0.054
_refine_ls_extinction_method none
_refine_ls_goodness_of_fit_all 1.011
_refine_ls_goodness_of_fit_obs 1.084
_refine_ls_matrix_type full
_refine_ls_number_parameters 239
_refine_ls_number_reflns 4139
_refine_ls_number_restraints 0
_refine_ls_restrained_S_all 1.011
_refine_ls_restrained_S_obs 1.084
_refine_ls_R_factor_all 0.1096
_refine_ls_R_factor_obs 0.0566
_refine_ls_shift/esd_max 0.000
_refine_ls_shift/esd_mean 0.000
_refine_ls_structure_factor_coef Fsqd
_refine_ls_weighting_details 'w=1/[\s^2^(Fo^2^)+(0.0673P)^2^+0.3733P] where P=(Fo^2^+2Fc^2^)/3'
_refine_ls_weighting_scheme calc
_refine_ls_wR_factor_all 0.1538
_refine_ls_wR_factor_obs 0.1275
_reflns_number_observed 2544
_reflns_number_total 4139
_reflns_observed_criterion >2sigma(I)
_cod_data_source_file 904046csup1.cif
_cod_data_source_block z
_cod_depositor_comments
;
The following automatic conversions were performed:

'_symmetry_cell_setting' value 'Triclinic' changed to 'triclinic'
according to /home/saulius/struct/CIF-dictionaries/cif_core.dic
dictionary named 'cif_core.dic' version 2.4.2 from 2011-04-26.

Automatic conversion script
Id: cif_fix_values 1891 2012-01-12 08:04:46Z andrius 

The following automatic conversions were performed:

'_refine_ls_weighting_scheme' value 'calc
w=1/[\s^2^(Fo^2^)+(0.0673P)^2^+0.3733P] where P=(Fo^2^+2Fc^2^)/3' was
changed to 'calc'. New tag '_refine_ls_weighting_details' was
created. The value of the new tag was set to
'w=1/[\s^2^(Fo^2^)+(0.0673P)^2^+0.3733P] where P=(Fo^2^+2Fc^2^)/3'.

Automatic conversion script
Id: cif_fix_values 3143 2015-03-26 13:38:13Z robertas 
;
_cod_original_cell_volume 1023.36(10)
_cod_original_sg_symbol_H-M P-1
_cod_database_code 7110600

loop_
_symmetry_equiv_pos_as_xyz
'x, y, z'
'-x, -y, -z'

loop_
_atom_site_aniso_label
_atom_site_aniso_U_11
_atom_site_aniso_U_22
_atom_site_aniso_U_33
_atom_site_aniso_U_23
_atom_site_aniso_U_13
_atom_site_aniso_U_12
Al1 0.0294(5) 0.0277(5) 0.0339(5) -0.0131(4) -0.0114(4) 0.0008(4)
Al2 0.0337(5) 0.0365(5) 0.0321(5) -0.0133(4) -0.0099(4) 0.0012(4)
N5 0.0313(13) 0.0309(13) 0.0335(13) -0.0144(11) -0.0111(11) -0.0027(10)
N1 0.0309(14) 0.0357(14) 0.0383(14) -0.0129(12) -0.0087(11) -0.0060(11)
N6 0.0332(14) 0.0284(13) 0.0410(14) -0.0135(11) -0.0140(11) -0.0054(11)
N3 0.042(2) 0.0334(14) 0.0372(15) -0.0134(12) -0.0086(12) 0.0072(11)
N7 0.042(2) 0.054(2) 0.0329(15) -0.0166(13) -0.0086(12) 0.0102(13)
N8 0.036(2) 0.053(2) 0.040(2) -0.0178(13) -0.0137(12) 0.0112(13)
N4 0.050(2) 0.0306(14) 0.046(2) -0.0125(12) -0.0196(13) 0.0092(12)
N2 0.038(2) 0.048(2) 0.052(2) -0.0147(14) -0.0097(13) -0.0138(13)
N10 0.060(2) 0.065(2) 0.044(2) -0.019(2) -0.025(2) 0.019(2)
C5 0.062(2) 0.037(2) 0.054(2) -0.021(2) -0.024(2) -0.007(2)
C6 0.033(2) 0.043(2) 0.056(2) -0.014(2) -0.019(2) -0.0043(15)
C2 0.062(3) 0.055(2) 0.066(3) -0.019(2) -0.016(2) -0.026(2)
C3 0.081(3) 0.035(2) 0.071(3) -0.021(2) -0.024(3) 0.003(2)
C1 0.049(2) 0.071(3) 0.067(3) -0.021(2) 0.009(2) -0.025(2)
C4 0.079(3) 0.059(3) 0.088(3) -0.023(2) -0.054(3) 0.017(2)
C7 0.086(4) 0.063(3) 0.066(3) -0.033(2) -0.015(3) 0.024(3)
C8 0.043(2) 0.131(5) 0.071(3) -0.037(3) -0.021(2) 0.002(3)
C9 0.060(3) 0.141(5) 0.088(4) -0.020(4) -0.036(3) 0.012(3)
C10 0.103(4) 0.067(3) 0.080(4) -0.003(3) -0.046(3) -0.005(3)
N9 0.060(2) 0.049(2) 0.044(2) -0.0211(14) -0.0256(14) 0.0107(14)

loop_
_atom_site_label
_atom_site_type_symbol
_atom_site_fract_x
_atom_site_fract_y
_atom_site_fract_z
_atom_site_U_iso_or_equiv
_atom_site_thermal_displace_type
_atom_site_occupancy
_atom_site_calc_flag
_atom_site_refinement_flags
Al1 Al 0.50438(10) 0.36127(8) 0.05869(8) 0.0293(2) Uani 1 d .
Al2 Al 0.36641(10) 0.43796(9) 0.28245(8) 0.0339(3) Uani 1 d .
N5 N 0.5038(3) 0.4979(2) -0.1185(2) 0.0302(5) Uani 1 d .
N1 N 0.3665(3) 0.2849(2) 0.2290(2) 0.0345(6) Uani 1 d .
N6 N 0.3830(3) 0.4008(2) -0.0608(2) 0.0322(6) Uani 1 d .
N3 N 0.6631(3) 0.2397(2) 0.0309(2) 0.0390(6) Uani 1 d .
H3A H 0.7258(3) 0.2519(2) -0.0454(2) 0.047 Uiso 1 calc R
N7 N 0.1900(3) 0.5397(3) 0.3277(2) 0.0450(7) Uani 1 d .
H7A H 0.1475(3) 0.5252(3) 0.4085(2) 0.054 Uiso 1 calc R
N8 N 0.1124(3) 0.6404(3) 0.2474(2) 0.0437(7) Uani 1 d .
N4 N 0.6904(3) 0.1233(2) 0.1298(2) 0.0424(7) Uani 1 d .
N2 N 0.2224(3) 0.2340(3) 0.2403(3) 0.0457(7) Uani 1 d .
N10 N 0.5298(4) 0.2512(3) 0.4437(3) 0.0564(8) Uani 1 d .
C5 C 0.4075(4) 0.3178(3) -0.1414(3) 0.0466(9) Uani 1 d .
H5A H 0.3309(15) 0.2525(13) -0.1020(9) 0.051(10) Uiso 1 calc R
H5B H 0.5118(9) 0.2731(15) -0.1519(15) 0.053(10) Uiso 1 calc R
H5C H 0.3959(22) 0.3731(4) -0.2235(7) 0.056(10) Uiso 1 calc R
C6 C 0.2236(3) 0.4673(3) -0.0422(3) 0.0423(8) Uani 1 d .
H6A H 0.1480(3) 0.4011(3) -0.0002(15) 0.038(8) Uiso 1 calc R
H6B H 0.2090(7) 0.5211(14) -0.1237(3) 0.054(10) Uiso 1 calc R
H6C H 0.2090(8) 0.5234(14) 0.0095(14) 0.042(9) Uiso 1 calc R
C2 C 0.2626(5) 0.1152(4) 0.2026(4) 0.0587(10) Uani 1 d .
H2A H 0.1683(5) 0.0835(12) 0.2056(19) 0.056(10) Uiso 1 calc R
H2B H 0.3137(22) 0.0472(8) 0.2600(12) 0.077(13) Uiso 1 calc R
H2C H 0.3327(20) 0.1354(6) 0.1172(8) 0.064(12) Uiso 1 calc R
C3 C 0.7179(5) 0.0082(3) 0.0884(4) 0.0619(11) Uani 1 d .
H3B H 0.7382(26) -0.0703(4) 0.1553(9) 0.079(13) Uiso 1 calc R
H3C H 0.8075(17) 0.0190(10) 0.0137(13) 0.078(13) Uiso 1 calc R
H3D H 0.6265(11) -0.0012(13) 0.0684(20) 0.064(12) Uiso 1 calc R
C1 C 0.1266(4) 0.2000(4) 0.3717(4) 0.0666(12) Uani 1 d .
H1A H 0.1012(21) 0.2783(6) 0.3984(7) 0.071(12) Uiso 1 calc R
H1B H 0.1838(10) 0.1325(16) 0.4244(4) 0.067(13) Uiso 1 calc R
H1C H 0.0310(12) 0.1664(20) 0.3797(5) 0.076(13) Uiso 1 calc R
C4 C 0.8223(5) 0.1351(4) 0.1661(4) 0.0703(12) Uani 1 d .
H4A H 0.8421(16) 0.0540(9) 0.2307(15) 0.062(11) Uiso 1 calc R
H4B H 0.7996(12) 0.2090(14) 0.1992(20) 0.099(16) Uiso 1 calc R
H4C H 0.9139(8) 0.1503(22) 0.0929(6) 0.073(14) Uiso 1 calc R
C7 C 0.0853(6) 0.7611(4) 0.2810(4) 0.0743(13) Uani 1 d .
H7B H 0.0367(31) 0.8311(9) 0.2233(17) 0.129(20) Uiso 1 calc R
H7C H 0.1842(7) 0.7873(16) 0.2754(26) 0.113(20) Uiso 1 calc R
H7D H 0.0170(27) 0.7454(9) 0.3668(10) 0.087(14) Uiso 1 calc R
C8 C -0.0333(5) 0.5990(6) 0.2564(4) 0.0804(14) Uani 1 d .
H8A H -0.0803(16) 0.6658(13) 0.1954(18) 0.109(17) Uiso 1 calc R
H8B H -0.1036(12) 0.5877(26) 0.3410(9) 0.098(15) Uiso 1 calc R
H8C H -0.0143(6) 0.5155(14) 0.2388(25) 0.099(18) Uiso 1 calc R
C9 C 0.6800(5) 0.2690(6) 0.4516(5) 0.100(2) Uani 1 d .
H9A H 0.7441(14) 0.1854(9) 0.4616(27) 0.141(23) Uiso 1 calc R
H9B H 0.6637(6) 0.2983(28) 0.5238(17) 0.109(19) Uiso 1 calc R
H9C H 0.7323(16) 0.3350(21) 0.3748(13) 0.090(16) Uiso 1 calc R
C10 C 0.4488(6) 0.1604(5) 0.5622(5) 0.0845(14) Uani 1 d .
H10A H 0.4368(30) 0.1947(15) 0.6304(5) 0.167(28) Uiso 1 calc R
H10B H 0.5085(17) 0.0748(10) 0.5765(14) 0.109(17) Uiso 1 calc R
H10C H 0.3465(14) 0.1506(22) 0.5593(11) 0.083(15) Uiso 1 calc R
N9 N 0.4403(3) 0.3748(3) 0.4180(3) 0.0486(7) Uani 1 d .
H9A H 0.4206(3) 0.4213(3) 0.4689(3) 0.058 Uiso 1 calc R

loop_
_atom_type_symbol
_atom_type_description
_atom_type_scat_dispersion_real
_atom_type_scat_dispersion_imag
_atom_type_scat_source
C C 0.0033 0.0016 'International Tables Vol C Tables 4.2.6.8 and 6.1.1.4'
H H 0.0000 0.0000 'International Tables Vol C Tables 4.2.6.8 and 6.1.1.4'
N N 0.0061 0.0033 'International Tables Vol C Tables 4.2.6.8 and 6.1.1.4'
Al Al 0.0645 0.0514 'International Tables Vol C Tables 4.2.6.8 and 6.1.1.4'

loop_
_geom_angle_atom_site_label_1
_geom_angle_atom_site_label_2
_geom_angle_atom_site_label_3
_geom_angle
_geom_angle_site_symmetry_1
_geom_angle_site_symmetry_3
N3 Al1 N5 128.09(12) . 2_665
N3 Al1 N6 110.90(11) . .
N5 Al1 N6 113.73(10) 2_665 .
N3 Al1 N1 107.29(11) . .
N5 Al1 N1 83.09(10) 2_665 .
N6 Al1 N1 107.68(10) . .
N3 Al1 N5 106.43(11) . .
N5 Al1 N5 89.43(10) 2_665 .
N6 Al1 N5 42.97(9) . .
N1 Al1 N5 142.17(10) . .
N3 Al1 Al1 128.29(10) . 2_665
N5 Al1 Al1 47.77(8) 2_665 2_665
N6 Al1 Al1 74.08(8) . 2_665
N1 Al1 Al1 120.32(8) . 2_665
N5 Al1 Al1 41.67(6) . 2_665
N3 Al1 Al2 128.06(9) . .
N5 Al1 Al2 39.70(8) 2_665 .
N6 Al1 Al2 118.41(8) . .
N1 Al1 Al2 43.39(7) . .
N5 Al1 Al2 120.18(7) . .
Al1 Al1 Al2 81.99(4) 2_665 .
N7 Al2 N9 105.46(13) . .
N7 Al2 N5 116.80(12) . 2_665
N9 Al2 N5 122.14(12) . 2_665
N7 Al2 N1 121.93(12) . .
N9 Al2 N1 106.76(12) . .
N5 Al2 N1 83.14(10) 2_665 .
N7 Al2 Al1 130.90(9) . .
N9 Al2 Al1 123.43(9) . .
N5 Al2 Al1 40.14(7) 2_665 .
N1 Al2 Al1 43.01(7) . .
N6 N5 Al2 132.2(2) . 2_665
N6 N5 Al1 122.9(2) . 2_665
Al2 N5 Al1 100.16(11) 2_665 2_665
N6 N5 Al1 63.72(13) . .
Al2 N5 Al1 141.68(13) 2_665 .
Al1 N5 Al1 90.57(10) 2_665 .
N2 N1 Al1 117.8(2) . .
N2 N1 Al2 122.8(2) . .
Al1 N1 Al2 93.60(11) . .
C5 N6 C6 109.9(2) . .
C5 N6 N5 109.6(2) . .
C6 N6 N5 111.7(2) . .
C5 N6 Al1 120.9(2) . .
C6 N6 Al1 123.8(2) . .
N5 N6 Al1 73.31(13) . .
N4 N3 Al1 122.2(2) . .
N8 N7 Al2 127.8(2) . .
N7 N8 C8 110.7(3) . .
N7 N8 C7 109.6(3) . .
C8 N8 C7 110.4(3) . .
N3 N4 C4 110.4(3) . .
N3 N4 C3 109.8(3) . .
C4 N4 C3 110.2(3) . .
C2 N2 C1 108.8(3) . .
C2 N2 N1 108.9(2) . .
C1 N2 N1 109.1(3) . .
N9 N10 C10 110.2(3) . .
N9 N10 C9 110.0(4) . .
C10 N10 C9 108.7(4) . .
N10 N9 Al2 121.6(2) . .

loop_
_geom_bond_atom_site_label_1
_geom_bond_atom_site_label_2
_geom_bond_distance
_geom_bond_site_symmetry_2
Al1 N3 1.787(2) .
Al1 N5 1.877(2) 2_665
Al1 N6 1.957(2) .
Al1 N1 1.959(3) .
Al1 N5 2.091(3) .
Al1 Al1 2.823(2) 2_665
Al1 Al2 2.8660(12) .
Al2 N7 1.803(3) .
Al2 N9 1.803(3) .
Al2 N5 1.860(2) 2_665
Al2 N1 1.973(2) .
N5 N6 1.488(3) .
N5 Al2 1.860(2) 2_665
N5 Al1 1.877(2) 2_665
N1 N2 1.467(3) .
N6 C5 1.469(3) .
N6 C6 1.475(4) .
N3 N4 1.429(3) .
N7 N8 1.416(3) .
N8 C8 1.440(5) .
N8 C7 1.452(4) .
N4 C4 1.444(4) .
N4 C3 1.446(4) .
N2 C2 1.453(4) .
N2 C1 1.455(4) .
N10 N9 1.416(4) .
N10 C10 1.442(5) .
N10 C9 1.455(5) .
